data_4509376
loop_
_publ_author_name
'Li, Xia'
'Wu, Ben-Lai'
'Niu, Cao-Yuan'
'Niu, Yun-Yin'
'Zhang, Hong-Yun'

_publ_section_title
;
 Syntheses of Metal&#x2212;2-(Pyridin-4-yl)-1H-imidazole-4,5-dicarboxylate
 Networks with Topological Diversity: Gas Adsorption, Thermal Stability
 and Fluorescent Emission Properties
;
_journal_issue 8
_journal_name_full 'Crystal Growth &amp; Design'
_journal_page_first 3423
_journal_paper_doi 10.1021/cg801321e
_journal_volume 9
_journal_year 2009
_chemical_formula_sum 'C40 H40 Cl N12 O28 Y3'
_chemical_formula_weight 1439.02
_chemical_name_systematic
; 
 ? 
;
_space_group_IT_number 15
_symmetry_cell_setting monoclinic
_symmetry_space_group_name_Hall '-C 2yc'
_symmetry_space_group_name_H-M 'C 1 2/c 1'
_atom_sites_solution_hydrogens geom
_atom_sites_solution_primary direct
_atom_sites_solution_secondary difmap
_audit_creation_method SHELXL-97
_cell_angle_alpha 90.00
_cell_angle_beta 106.0370(10)
_cell_angle_gamma 90.00
_cell_formula_units_Z 4
_cell_length_a 20.843(2)
_cell_length_b 9.4635(9)
_cell_length_c 27.500(3)
_cell_measurement_temperature 273(2)
_cell_measurement_theta_max 27.3639
_cell_measurement_theta_min 2.3802
_cell_volume 5213.2(9)
_computing_cell_refinement CrystalClear
_computing_data_collection 'CrystalClear (Rigaku, 2000)'
_computing_data_reduction CrystalClear
_computing_molecular_graphics SHELXL97
_computing_publication_material 'SHELXTL (Sheldrick, 1997b)'
_computing_structure_refinement 'SHELXL-97 (Sheldrick, 1997)'
_computing_structure_solution 'SHELXS-97 (Sheldrick, 1990)'
_diffrn_ambient_temperature 273(2)
_diffrn_measured_fraction_theta_full 0.966
_diffrn_measured_fraction_theta_max 0.966
_diffrn_measurement_device_type 'Mercury CCD'
_diffrn_measurement_method '\w scan'
_diffrn_radiation_monochromator graphite
_diffrn_radiation_source 'fine-focus sealed tube'
_diffrn_radiation_type MoK\a
_diffrn_radiation_wavelength 0.71073
_diffrn_reflns_av_R_equivalents 0.0409
_diffrn_reflns_av_sigmaI/netI 0.0371
_diffrn_reflns_limit_h_max 24
_diffrn_reflns_limit_h_min -24
_diffrn_reflns_limit_k_max 11
_diffrn_reflns_limit_k_min -11
_diffrn_reflns_limit_l_max 32
_diffrn_reflns_limit_l_min -32
_diffrn_reflns_number 17789
_diffrn_reflns_theta_full 24.99
_diffrn_reflns_theta_max 24.99
_diffrn_reflns_theta_min 3.08
_exptl_absorpt_coefficient_mu 3.469
_exptl_absorpt_correction_T_max 0.435
_exptl_absorpt_correction_T_min 0.347
_exptl_absorpt_correction_type multi-scan
_exptl_crystal_colour colorless
_exptl_crystal_density_diffrn 1.833
_exptl_crystal_density_method 'not measured'
_exptl_crystal_description Block
_exptl_crystal_F_000 2888
_exptl_crystal_size_max 0.450
_exptl_crystal_size_mid 0.264
_exptl_crystal_size_min 0.240
_refine_diff_density_max 1.855
_refine_diff_density_min -0.467
_refine_diff_density_rms 0.104
_refine_ls_extinction_method none
_refine_ls_goodness_of_fit_ref 1.035
_refine_ls_hydrogen_treatment mixed
_refine_ls_matrix_type full
_refine_ls_number_parameters 414
_refine_ls_number_reflns 4446
_refine_ls_number_restraints 4
_refine_ls_restrained_S_all 1.034
_refine_ls_R_factor_all 0.0565
_refine_ls_R_factor_gt 0.0414
_refine_ls_shift/su_max 0.001
_refine_ls_shift/su_mean 0.000
_refine_ls_structure_factor_coef Fsqd
_refine_ls_weighting_details 'calc w=1/[\s^2^(Fo^2^)+(0.1000P)^2^+0.0000P] where P=(Fo^2^+2Fc^2^)/3'
_refine_ls_weighting_scheme calc
_refine_ls_wR_factor_gt 0.1241
_refine_ls_wR_factor_ref 0.1365
_reflns_number_gt 3653
_reflns_number_total 4446
_reflns_threshold_expression >2sigma(I)
_cod_data_source_file cg801321esup1.cif
_cod_data_source_block 6
_cod_depositor_comments
;
The following automatic conversions were performed:

'_symmetry_cell_setting' value 'Monoclinic' changed to 'monoclinic'
according to /home/saulius/struct/CIF-dictionaries/cif_core.dic
dictionary named 'cif_core.dic' version 2.4.2 from
2011-04-26.

'_exptl_absorpt_correction_type' value 'Multi-scan'
changed to 'multi-scan' according to
/home/saulius/struct/CIF-dictionaries/cif_core.dic dictionary named
'cif_core.dic' version 2.4.2 from 2011-04-26.

Automatic conversion script
Id: cif_fix_values 1891 2012-01-12 08:04:46Z andrius 
;
_cod_original_sg_symbol_H-M 'C 2/c'
_cod_database_code 4509376

loop_
_symmetry_equiv_pos_as_xyz
'x, y, z'
'-x, y, -z+1/2'
'x+1/2, y+1/2, z'
'-x+1/2, y+1/2, -z+1/2'
'-x, -y, -z'
'x, -y, z-1/2'
'-x+1/2, -y+1/2, -z'
'x+1/2, -y+1/2, z-1/2'

loop_
_atom_site_label
_atom_site_type_symbol
_atom_site_fract_x
_atom_site_fract_y
_atom_site_fract_z
_atom_site_U_iso_or_equiv
_atom_site_adp_type
_atom_site_occupancy
_atom_site_symmetry_multiplicity
_atom_site_calc_flag
_atom_site_refinement_flags
Y1 Y 0.312772(19) 0.69686(4) 0.284808(16) 0.01530(17) Uani 1 1 d .
Y2 Y 0.5000 0.26419(6) 0.2500 0.01598(19) Uani 1 2 d S
Cl1 Cl 0.49653(18) 0.5559(4) 0.43657(14) 0.0114(8) Uiso 0.25 1 d P
O1 O 0.38049(14) 0.8831(3) 0.27380(12) 0.0219(7) Uani 1 1 d .
O2 O 0.44448(16) 1.0683(3) 0.27275(13) 0.0241(7) Uani 1 1 d .
O3 O 0.40905(15) 0.5973(3) 0.27381(13) 0.0260(8) Uani 1 1 d .
O4 O 0.50116(16) 0.4711(3) 0.30156(13) 0.0269(8) Uani 1 1 d .
O5 O 0.32905(16) 0.4737(3) 0.32762(12) 0.0233(7) Uani 1 1 d .
O6 O 0.24928(16) 0.3378(3) 0.28050(12) 0.0229(7) Uani 1 1 d .
O7 O 0.21437(15) 0.0648(3) 0.28889(12) 0.0234(7) Uani 1 1 d .
O8 O 0.26652(15) -0.1268(3) 0.32566(11) 0.0205(7) Uani 1 1 d .
O9 O 0.20430(17) 0.6119(4) 0.28284(14) 0.0262(8) Uani 1 1 d .
O10 O 0.3787(2) 0.7258(4) 0.36848(14) 0.0332(9) Uani 1 1 d .
O11 O 0.38749(16) 0.3406(4) 0.23413(15) 0.0303(8) Uani 1 1 d D
O12 O 0.4485(2) 0.2143(4) 0.16601(14) 0.0377(10) Uani 1 1 d D
O13 O 0.7413(2) 0.1172(5) 0.56873(17) 0.0540(12) Uani 1 1 d D
O14 O 0.3771(2) 0.4241(4) 0.10230(16) 0.0491(11) Uani 1 1 d .
N1 N 0.55513(18) 0.9287(4) 0.33654(14) 0.0199(8) Uani 1 1 d .
N2 N 0.57381(19) 0.7001(4) 0.34507(15) 0.0223(9) Uani 1 1 d .
H2 H 0.5946 0.6217 0.3539 0.027 Uiso 1 1 calc R
N3 N 0.7959(2) 0.9034(7) 0.4502(2) 0.0539(15) Uani 1 1 d .
N4 N 0.40033(19) 0.2486(4) 0.37545(15) 0.0219(9) Uani 1 1 d .
H4 H 0.4217 0.3270 0.3824 0.026 Uiso 1 1 calc R
N5 N 0.37790(18) 0.0206(4) 0.37732(14) 0.0196(8) Uani 1 1 d .
N6 N 0.6160(2) 0.0418(5) 0.49536(16) 0.0335(11) Uani 1 1 d .
C1 C 0.4369(2) 0.9423(5) 0.28380(17) 0.0177(9) Uani 1 1 d .
C2 C 0.4700(2) 0.5858(5) 0.29631(17) 0.0189(10) Uani 1 1 d .
C3 C 0.5079(2) 0.7143(5) 0.31660(18) 0.0195(10) Uani 1 1 d .
C4 C 0.4979(2) 0.8592(5) 0.31161(17) 0.0177(9) Uani 1 1 d .
C5 C 0.5994(2) 0.8294(5) 0.35642(17) 0.0198(10) Uani 1 1 d .
C6 C 0.6680(2) 0.8559(5) 0.38869(18) 0.0239(10) Uani 1 1 d .
C7 C 0.7088(3) 0.7459(6) 0.4108(2) 0.0383(14) Uani 1 1 d .
H7 H 0.6939 0.6532 0.4050 0.046 Uiso 1 1 calc R
C8 C 0.7723(3) 0.7735(7) 0.4418(3) 0.0499(17) Uani 1 1 d .
H8 H 0.7990 0.6983 0.4572 0.060 Uiso 1 1 calc R
C9 C 0.7566(3) 1.0104(7) 0.4285(3) 0.0560(18) Uani 1 1 d .
H9 H 0.7723 1.1025 0.4349 0.067 Uiso 1 1 calc R
C10 C 0.6935(3) 0.9882(6) 0.3970(2) 0.0453(15) Uani 1 1 d .
H10 H 0.6682 1.0647 0.3812 0.054 Uiso 1 1 calc R
C11 C 0.3025(2) 0.3563(4) 0.31509(16) 0.0159(9) Uani 1 1 d .
C12 C 0.2642(2) 0.0046(5) 0.31762(16) 0.0166(9) Uani 1 1 d .
C13 C 0.3243(2) 0.0887(5) 0.34439(16) 0.0167(9) Uani 1 1 d .
C14 C 0.3383(2) 0.2324(5) 0.34284(17) 0.0188(10) Uani 1 1 d .
C15 C 0.4227(2) 0.1201(4) 0.39507(17) 0.0173(9) Uani 1 1 d .
C16 C 0.4895(2) 0.0950(5) 0.43037(17) 0.0199(10) Uani 1 1 d .
C17 C 0.5132(2) -0.0425(5) 0.44088(18) 0.0258(11) Uani 1 1 d .
H17 H 0.4872 -0.1196 0.4265 0.031 Uiso 1 1 calc R
C18 C 0.5764(3) -0.0614(6) 0.47328(19) 0.0302(12) Uani 1 1 d .
H18 H 0.5920 -0.1535 0.4799 0.036 Uiso 1 1 calc R
C19 C 0.5922(3) 0.1727(7) 0.4861(2) 0.0402(14) Uani 1 1 d .
H19 H 0.6189 0.2474 0.5019 0.048 Uiso 1 1 calc R
C20 C 0.5293(3) 0.2034(6) 0.4539(2) 0.0314(12) Uani 1 1 d .
H20 H 0.5148 0.2964 0.4484 0.038 Uiso 1 1 calc R
H13A H 0.7158 0.0739 0.5496 0.047 Uiso 1 1 d R
H10B H 0.406(4) 0.679(7) 0.384(3) 0.047 Uiso 1 1 d .
H10A H 0.373(3) 0.824(7) 0.376(2) 0.047 Uiso 1 1 d .
H9A H 0.193(3) 0.534(8) 0.270(2) 0.047 Uiso 1 1 d .
H12A H 0.446(3) 0.131(3) 0.153(2) 0.047 Uiso 1 1 d D
H12B H 0.428(3) 0.281(5) 0.1461(19) 0.047 Uiso 1 1 d D
H9B H 0.167(3) 0.630(7) 0.263(2) 0.047 Uiso 1 1 d .
H13B H 0.726(3) 0.178(5) 0.586(2) 0.047 Uiso 1 1 d D
H11A H 0.388(3) 0.425(3) 0.246(2) 0.047 Uiso 1 1 d D
H11B H 0.349(3) 0.305(6) 0.191(2) 0.047 Uiso 1 1 d .
Cl3 Cl 0.5830(5) 0.5475(12) 0.4785(4) 0.037(2) Uiso 0.13 1 d P
Cl2 Cl 0.4255(5) 0.5155(11) 0.4410(4) 0.036(2) Uiso 0.13 1 d P

loop_
_atom_site_aniso_label
_atom_site_aniso_U_11
_atom_site_aniso_U_22
_atom_site_aniso_U_33
_atom_site_aniso_U_23
_atom_site_aniso_U_13
_atom_site_aniso_U_12
Y1 0.0128(2) 0.0085(2) 0.0219(3) -0.00002(16) 0.00029(17) -0.00003(15)
Y2 0.0141(3) 0.0090(3) 0.0242(3) 0.000 0.0042(2) 0.000
O1 0.0150(16) 0.0157(16) 0.0323(18) 0.0038(14) 0.0024(13) -0.0018(13)
O2 0.0209(17) 0.0121(16) 0.040(2) 0.0047(14) 0.0090(15) -0.0002(13)
O3 0.0133(16) 0.0159(16) 0.044(2) -0.0089(15) -0.0001(15) 0.0012(13)
O4 0.0229(17) 0.0151(17) 0.038(2) -0.0053(14) 0.0001(15) 0.0048(14)
O5 0.0200(16) 0.0137(17) 0.0292(18) 0.0011(13) -0.0052(14) -0.0017(13)
O6 0.0235(17) 0.0103(15) 0.0282(18) 0.0000(13) -0.0044(14) -0.0009(13)
O7 0.0152(16) 0.0188(17) 0.0297(18) 0.0033(14) -0.0045(14) -0.0019(13)
O8 0.0235(16) 0.0121(16) 0.0244(17) -0.0012(13) 0.0040(13) -0.0013(13)
O9 0.0176(17) 0.0170(17) 0.041(2) -0.0031(15) 0.0026(15) -0.0003(14)
O10 0.040(2) 0.0140(18) 0.033(2) -0.0002(15) -0.0099(17) 0.0025(16)
O11 0.0179(17) 0.0160(17) 0.054(2) -0.0057(16) 0.0053(16) 0.0007(14)
O12 0.063(3) 0.0153(18) 0.026(2) -0.0014(15) -0.0017(19) 0.0032(18)
O13 0.042(3) 0.070(3) 0.044(3) -0.005(2) 0.002(2) -0.004(2)
O14 0.039(2) 0.042(2) 0.057(3) -0.005(2) -0.004(2) 0.0074(19)
N1 0.0154(19) 0.019(2) 0.022(2) 0.0019(16) 0.0004(16) 0.0011(15)
N2 0.0158(19) 0.017(2) 0.029(2) -0.0009(16) -0.0023(17) 0.0041(16)
N3 0.029(3) 0.073(4) 0.048(3) -0.020(3) -0.009(2) -0.005(3)
N4 0.022(2) 0.0114(19) 0.029(2) 0.0002(16) 0.0014(17) -0.0034(16)
N5 0.0190(19) 0.017(2) 0.0182(19) 0.0019(15) -0.0023(16) 0.0025(16)
N6 0.021(2) 0.045(3) 0.027(2) 0.008(2) -0.0050(18) 0.000(2)
C1 0.016(2) 0.014(2) 0.024(2) 0.0010(18) 0.0074(18) 0.0008(18)
C2 0.016(2) 0.014(2) 0.026(2) -0.0029(18) 0.0043(19) -0.0013(18)
C3 0.016(2) 0.016(2) 0.025(2) 0.0009(18) 0.0028(19) 0.0038(17)
C4 0.015(2) 0.016(2) 0.023(2) -0.0011(18) 0.0072(18) -0.0038(18)
C5 0.016(2) 0.018(2) 0.021(2) -0.0005(19) -0.0010(19) -0.0042(19)
C6 0.016(2) 0.027(3) 0.026(3) -0.003(2) 0.0018(19) -0.004(2)
C7 0.022(3) 0.031(3) 0.050(4) 0.004(3) -0.010(2) 0.000(2)
C8 0.030(3) 0.054(4) 0.052(4) -0.005(3) -0.011(3) 0.001(3)
C9 0.035(3) 0.044(4) 0.073(5) -0.003(3) -0.010(3) -0.015(3)
C10 0.033(3) 0.030(3) 0.061(4) 0.004(3) -0.007(3) -0.004(3)
C11 0.018(2) 0.008(2) 0.020(2) -0.0007(17) 0.0020(18) 0.0007(17)
C12 0.020(2) 0.014(2) 0.016(2) -0.0014(17) 0.0047(18) -0.0027(18)
C13 0.015(2) 0.017(2) 0.016(2) -0.0030(17) 0.0000(17) 0.0024(17)
C14 0.015(2) 0.018(2) 0.019(2) 0.0007(18) -0.0015(18) -0.0024(18)
C15 0.017(2) 0.012(2) 0.020(2) 0.0017(18) 0.0006(18) 0.0017(18)
C16 0.020(2) 0.019(2) 0.020(2) 0.0030(18) 0.0026(19) 0.0024(19)
C17 0.024(3) 0.022(2) 0.027(3) -0.002(2) 0.001(2) 0.003(2)
C18 0.029(3) 0.032(3) 0.027(3) 0.004(2) 0.004(2) 0.010(2)
C19 0.029(3) 0.041(3) 0.041(3) -0.002(3) -0.005(3) -0.011(2)
C20 0.025(3) 0.028(3) 0.035(3) 0.005(2) -0.003(2) -0.004(2)

loop_
_atom_type_symbol
_atom_type_description
_atom_type_scat_dispersion_real
_atom_type_scat_dispersion_imag
_atom_type_scat_source
C C 0.0033 0.0016 'International Tables Vol C Tables 4.2.6.8 and 6.1.1.4'
H H 0.0000 0.0000 'International Tables Vol C Tables 4.2.6.8 and 6.1.1.4'
N N 0.0061 0.0033 'International Tables Vol C Tables 4.2.6.8 and 6.1.1.4'
O O 0.0106 0.0060 'International Tables Vol C Tables 4.2.6.8 and 6.1.1.4'
Cl Cl 0.1484 0.1585 'International Tables Vol C Tables 4.2.6.8 and 6.1.1.4'
Y Y -2.7962 3.5667 'International Tables Vol C Tables 4.2.6.8 and 6.1.1.4'

loop_
_geom_angle_atom_site_label_1
_geom_angle_atom_site_label_2
_geom_angle_atom_site_label_3
_geom_angle
_geom_angle_site_symmetry_1
_geom_angle_site_symmetry_3
O3 Y1 O7 71.11(11) . 4
O3 Y1 O6 116.82(13) . 4
O7 Y1 O6 71.56(11) 4 4
O3 Y1 O1 73.28(11) . .
O7 Y1 O1 107.76(12) 4 .
O6 Y1 O1 72.13(11) 4 .
O3 Y1 O10 83.18(14) . .
O7 Y1 O10 148.94(13) 4 .
O6 Y1 O10 137.83(12) 4 .
O1 Y1 O10 80.06(13) . .
O3 Y1 O8 146.49(11) . 1_565
O7 Y1 O8 139.93(11) 4 1_565
O6 Y1 O8 75.45(11) 4 1_565
O1 Y1 O8 82.46(11) . 1_565
O10 Y1 O8 69.93(13) . 1_565
O3 Y1 O9 135.32(12) . .
O7 Y1 O9 78.31(12) 4 .
O6 Y1 O9 81.61(12) 4 .
O1 Y1 O9 148.91(11) . .
O10 Y1 O9 110.87(14) . .
O8 Y1 O9 74.94(11) 1_565 .
O3 Y1 O5 72.22(12) . .
O7 Y1 O5 85.50(11) 4 .
O6 Y1 O5 149.22(11) 4 .
O1 Y1 O5 136.23(10) . .
O10 Y1 O5 69.89(12) . .
O8 Y1 O5 114.22(11) 1_565 .
O9 Y1 O5 73.67(12) . .
O12 Y2 O12 156.41(17) 2_655 .
O12 Y2 O2 72.60(13) 2_655 1_545
O12 Y2 O2 88.73(13) . 1_545
O12 Y2 O2 88.73(13) 2_655 2_645
O12 Y2 O2 72.60(13) . 2_645
O2 Y2 O2 76.44(15) 1_545 2_645
O12 Y2 O11 73.51(14) 2_655 2_655
O12 Y2 O11 114.10(15) . 2_655
O2 Y2 O11 136.21(11) 1_545 2_655
O2 Y2 O11 75.90(11) 2_645 2_655
O12 Y2 O11 114.10(15) 2_655 .
O12 Y2 O11 73.51(14) . .
O2 Y2 O11 75.90(11) 1_545 .
O2 Y2 O11 136.21(11) 2_645 .
O11 Y2 O11 144.55(16) 2_655 .
O12 Y2 O4 69.65(12) 2_655 .
O12 Y2 O4 132.79(12) . .
O2 Y2 O4 114.06(11) 1_545 .
O2 Y2 O4 150.12(11) 2_645 .
O11 Y2 O4 78.23(12) 2_655 .
O11 Y2 O4 73.15(11) . .
O12 Y2 O4 132.79(12) 2_655 2_655
O12 Y2 O4 69.65(12) . 2_655
O2 Y2 O4 150.12(11) 1_545 2_655
O2 Y2 O4 114.06(11) 2_645 2_655
O11 Y2 O4 73.15(11) 2_655 2_655
O11 Y2 O4 78.23(12) . 2_655
O4 Y2 O4 71.57(17) . 2_655
Cl2 Cl1 Cl3 135.9(6) . .
C1 O1 Y1 150.4(3) . .
C1 O2 Y2 156.5(3) . 1_565
C2 O3 Y1 140.2(3) . .
C2 O4 Y2 135.6(3) . .
C11 O5 Y1 131.1(3) . .
C11 O6 Y1 148.3(3) . 4_545
C12 O7 Y1 139.1(3) . 4_545
C12 O8 Y1 127.9(3) . 1_545
Y1 O9 H9A 118(5) . .
Y1 O9 H9B 130(4) . .
H9A O9 H9B 78(6) . .
Y1 O10 H10B 130(5) . .
Y1 O10 H10A 104(4) . .
H10B O10 H10A 124(6) . .
Y2 O11 H11A 108(5) . .
Y2 O11 H11B 115(3) . .
H11A O11 H11B 122(5) . .
Y2 O12 H12A 124(4) . .
Y2 O12 H12B 120(4) . .
H12A O12 H12B 116(6) . .
H13A O13 H13B 117.4 . .
C5 N1 C4 106.1(4) . .
C5 N2 C3 108.2(4) . .
C5 N2 H2 125.9 . .
C3 N2 H2 125.9 . .
C8 N3 C9 118.3(5) . .
C15 N4 C14 108.6(4) . .
C15 N4 H4 125.7 . .
C14 N4 H4 125.7 . .
C15 N5 C13 105.6(4) . .
C18 N6 C19 116.7(4) . .
O2 C1 O1 122.9(4) . .
O2 C1 C4 118.3(4) . .
O1 C1 C4 118.8(4) . .
O4 C2 O3 123.6(4) . .
O4 C2 C3 117.7(4) . .
O3 C2 C3 118.7(4) . .
N2 C3 C4 104.5(4) . .
N2 C3 C2 118.5(4) . .
C4 C3 C2 136.7(4) . .
N1 C4 C3 109.8(4) . .
N1 C4 C1 119.9(4) . .
C3 C4 C1 130.3(4) . .
N1 C5 N2 111.4(4) . .
N1 C5 C6 125.1(4) . .
N2 C5 C6 123.5(4) . .
C10 C6 C7 117.3(5) . .
C10 C6 C5 121.7(5) . .
C7 C6 C5 120.9(5) . .
C6 C7 C8 119.9(6) . .
C6 C7 H7 120.1 . .
C8 C7 H7 120.1 . .
N3 C8 C7 122.0(6) . .
N3 C8 H8 119.0 . .
C7 C8 H8 119.0 . .
N3 C9 C10 121.8(6) . .
N3 C9 H9 119.1 . .
C10 C9 H9 119.1 . .
C6 C10 C9 120.6(6) . .
C6 C10 H10 119.7 . .
C9 C10 H10 119.7 . .
O5 C11 O6 124.4(4) . .
O5 C11 C14 116.2(4) . .
O6 C11 C14 119.4(4) . .
O7 C12 O8 122.8(4) . .
O7 C12 C13 120.3(4) . .
O8 C12 C13 116.9(4) . .
N5 C13 C14 109.6(4) . .
N5 C13 C12 119.2(4) . .
C14 C13 C12 131.1(4) . .
N4 C14 C13 104.9(4) . .
N4 C14 C11 120.0(4) . .
C13 C14 C11 135.1(4) . .
N5 C15 N4 111.2(4) . .
N5 C15 C16 124.7(4) . .
N4 C15 C16 124.1(4) . .
C20 C16 C17 117.9(4) . .
C20 C16 C15 122.0(4) . .
C17 C16 C15 120.1(4) . .
C18 C17 C16 118.4(5) . .
C18 C17 H17 120.8 . .
C16 C17 H17 120.8 . .
N6 C18 C17 124.5(5) . .
N6 C18 H18 117.8 . .
C17 C18 H18 117.8 . .
N6 C19 C20 123.4(5) . .
N6 C19 H19 118.3 . .
C20 C19 H19 118.3 . .
C16 C20 C19 119.1(5) . .
C16 C20 H20 120.5 . .
C19 C20 H20 120.5 . .
Cl1 Cl3 Cl2 106.5(6) . 5_666
Cl1 Cl2 Cl3 117.1(6) . 5_666

loop_
_geom_bond_atom_site_label_1
_geom_bond_atom_site_label_2
_geom_bond_distance
_geom_bond_site_symmetry_2
Y1 O3 2.311(3) .
Y1 O7 2.314(3) 4
Y1 O6 2.322(3) 4
Y1 O1 2.329(3) .
Y1 O10 2.348(4) .
Y1 O8 2.361(3) 1_565
Y1 O9 2.386(3) .
Y1 O5 2.396(3) .
Y2 O12 2.311(4) 2_655
Y2 O12 2.311(4) .
Y2 O2 2.359(3) 1_545
Y2 O2 2.359(3) 2_645
Y2 O11 2.376(3) 2_655
Y2 O11 2.376(3) .
Y2 O4 2.414(3) .
Y2 O4 2.414(3) 2_655
Cl1 Cl2 1.567(11) .
Cl1 Cl3 1.852(11) .
O1 C1 1.262(5) .
O2 C1 1.251(5) .
O2 Y2 2.359(3) 1_565
O3 C2 1.255(5) .
O4 C2 1.253(5) .
O5 C11 1.246(5) .
O6 C11 1.258(5) .
O6 Y1 2.322(3) 4_545
O7 C12 1.255(5) .
O7 Y1 2.314(3) 4_545
O8 C12 1.262(5) .
O8 Y1 2.361(3) 1_545
O9 H9A 0.82(7) .
O9 H9B 0.84(7) .
O10 H10B 0.75(7) .
O10 H10A 0.96(7) .
O11 H11A 0.863(10) .
O11 H11B 1.28(6) .
O12 H12A 0.858(10) .
O12 H12B 0.866(10) .
O13 H13A 0.7573 .
O13 H13B 0.864(10) .
N1 C5 1.325(6) .
N1 C4 1.369(6) .
N2 C5 1.337(6) .
N2 C3 1.387(6) .
N2 H2 0.8600 .
N3 C8 1.321(9) .
N3 C9 1.335(9) .
N4 C15 1.359(6) .
N4 C14 1.364(6) .
N4 H4 0.8600 .
N5 C15 1.320(6) .
N5 C13 1.387(6) .
N6 C18 1.314(7) .
N6 C19 1.332(8) .
C1 C4 1.512(6) .
C2 C3 1.473(6) .
C3 C4 1.388(6) .
C5 C6 1.481(6) .
C6 C10 1.355(8) .
C6 C7 1.375(7) .
C7 C8 1.386(8) .
C7 H7 0.9300 .
C8 H8 0.9300 .
C9 C10 1.377(8) .
C9 H9 0.9300 .
C10 H10 0.9300 .
C11 C14 1.483(6) .
C12 C13 1.494(6) .
C13 C14 1.393(6) .
C15 C16 1.480(6) .
C16 C20 1.365(7) .
C16 C17 1.393(7) .
C17 C18 1.383(7) .
C17 H17 0.9300 .
C18 H18 0.9300 .
C19 C20 1.394(7) .
C19 H19 0.9300 .
C20 H20 0.9300 .
Cl3 Cl2 2.346(15) 5_666
Cl2 Cl3 2.346(15) 5_666

loop_
_geom_hbond_atom_site_label_D
_geom_hbond_atom_site_label_H
_geom_hbond_atom_site_label_A
_geom_hbond_distance_DH
_geom_hbond_distance_HA
_geom_hbond_distance_DA
_geom_hbond_angle_DHA
_geom_hbond_site_symmetry_A
O12 H12A N1 0.858(10) 1.94(4) 2.704(5) 148(6) 2_645
O10 H10A N5 0.96(7) 1.87(7) 2.801(5) 164(6) 1_565
N2 H2 O14 0.86 2.21 3.024(6) 156.9 2_655
O11 H11A O3 0.863(10) 1.801(19) 2.650(4) 167(7) .
O12 H12B O14 0.866(10) 1.925(13) 2.790(5) 176(6) .
O9 H9A O6 0.82(7) 2.17(7) 2.765(5) 129(6) .

loop_
_geom_torsion_atom_site_label_1
_geom_torsion_atom_site_label_2
_geom_torsion_atom_site_label_3
_geom_torsion_atom_site_label_4
_geom_torsion
_geom_torsion_site_symmetry_1
_geom_torsion_site_symmetry_4
O3 Y1 O1 C1 -45.8(6) . .
O7 Y1 O1 C1 -109.0(6) 4 .
O6 Y1 O1 C1 -172.1(6) 4 .
O10 Y1 O1 C1 40.0(6) . .
O8 Y1 O1 C1 110.8(6) 1_565 .
O9 Y1 O1 C1 154.2(6) . .
O5 Y1 O1 C1 -6.6(7) . .
O7 Y1 O3 C2 -174.7(5) 4 .
O6 Y1 O3 C2 128.5(5) 4 .
O1 Y1 O3 C2 69.2(5) . .
O10 Y1 O3 C2 -12.4(5) . .
O8 Y1 O3 C2 23.8(6) 1_565 .
O9 Y1 O3 C2 -125.3(5) . .
O5 Y1 O3 C2 -83.4(5) . .
O12 Y2 O4 C2 -162.0(5) 2_655 .
O12 Y2 O4 C2 9.3(5) . .
O2 Y2 O4 C2 -103.0(4) 1_545 .
O2 Y2 O4 C2 151.8(4) 2_645 .
O11 Y2 O4 C2 121.4(4) 2_655 .
O11 Y2 O4 C2 -37.5(4) . .
O4 Y2 O4 C2 45.4(4) 2_655 .
O3 Y1 O5 C11 -101.0(4) . .
O7 Y1 O5 C11 -29.4(4) 4 .
O6 Y1 O5 C11 11.8(5) 4 .
O1 Y1 O5 C11 -140.5(4) . .
O10 Y1 O5 C11 169.9(4) . .
O8 Y1 O5 C11 114.3(4) 1_565 .
O9 Y1 O5 C11 49.7(4) . .
Y2 O2 C1 O1 -149.6(6) 1_565 .
Y2 O2 C1 C4 32.1(10) 1_565 .
Y1 O1 C1 O2 -165.6(4) . .
Y1 O1 C1 C4 12.6(9) . .
Y2 O4 C2 O3 37.9(7) . .
Y2 O4 C2 C3 -140.4(4) . .
Y1 O3 C2 O4 131.6(4) . .
Y1 O3 C2 C3 -50.1(7) . .
C5 N2 C3 C4 1.1(5) . .
C5 N2 C3 C2 175.8(4) . .
O4 C2 C3 N2 -6.9(7) . .
O3 C2 C3 N2 174.7(4) . .
O4 C2 C3 C4 165.6(5) . .
O3 C2 C3 C4 -12.8(8) . .
C5 N1 C4 C3 0.0(5) . .
C5 N1 C4 C1 -179.3(4) . .
N2 C3 C4 N1 -0.7(5) . .
C2 C3 C4 N1 -173.9(5) . .
N2 C3 C4 C1 178.5(4) . .
C2 C3 C4 C1 5.3(9) . .
O2 C1 C4 N1 18.6(6) . .
O1 C1 C4 N1 -159.7(4) . .
O2 C1 C4 C3 -160.5(5) . .
O1 C1 C4 C3 21.1(7) . .
C4 N1 C5 N2 0.7(5) . .
C4 N1 C5 C6 -177.3(4) . .
C3 N2 C5 N1 -1.1(5) . .
C3 N2 C5 C6 176.9(4) . .
N1 C5 C6 C10 -6.1(8) . .
N2 C5 C6 C10 176.1(5) . .
N1 C5 C6 C7 175.1(5) . .
N2 C5 C6 C7 -2.7(8) . .
C10 C6 C7 C8 2.7(9) . .
C5 C6 C7 C8 -178.5(6) . .
C9 N3 C8 C7 1.1(11) . .
C6 C7 C8 N3 -1.6(11) . .
C8 N3 C9 C10 -1.8(11) . .
C7 C6 C10 C9 -3.4(9) . .
C5 C6 C10 C9 177.8(6) . .
N3 C9 C10 C6 3.1(11) . .
Y1 O5 C11 O6 -16.6(7) . .
Y1 O5 C11 C14 161.9(3) . .
Y1 O6 C11 O5 145.0(4) 4_545 .
Y1 O6 C11 C14 -33.5(8) 4_545 .
Y1 O7 C12 O8 -118.7(4) 4_545 .
Y1 O7 C12 C13 61.7(6) 4_545 .
Y1 O8 C12 O7 95.6(5) 1_545 .
Y1 O8 C12 C13 -84.8(4) 1_545 .
C15 N5 C13 C14 0.1(5) . .
C15 N5 C13 C12 -179.8(4) . .
O7 C12 C13 N5 177.8(4) . .
O8 C12 C13 N5 -1.9(6) . .
O7 C12 C13 C14 -2.1(7) . .
O8 C12 C13 C14 178.2(5) . .
C15 N4 C14 C13 0.7(5) . .
C15 N4 C14 C11 -178.8(4) . .
N5 C13 C14 N4 -0.5(5) . .
C12 C13 C14 N4 179.4(4) . .
N5 C13 C14 C11 178.9(5) . .
C12 C13 C14 C11 -1.2(9) . .
O5 C11 C14 N4 -7.6(6) . .
O6 C11 C14 N4 171.0(4) . .
O5 C11 C14 C13 173.2(5) . .
O6 C11 C14 C13 -8.2(8) . .
C13 N5 C15 N4 0.4(5) . .
C13 N5 C15 C16 -177.6(4) . .
C14 N4 C15 N5 -0.7(5) . .
C14 N4 C15 C16 177.3(4) . .
N5 C15 C16 C20 -169.1(5) . .
N4 C15 C16 C20 13.1(7) . .
N5 C15 C16 C17 10.3(7) . .
N4 C15 C16 C17 -167.5(4) . .
C20 C16 C17 C18 -1.8(7) . .
C15 C16 C17 C18 178.7(4) . .
C19 N6 C18 C17 1.2(8) . .
C16 C17 C18 N6 0.4(8) . .
C18 N6 C19 C20 -1.5(8) . .
C17 C16 C20 C19 1.6(8) . .
C15 C16 C20 C19 -179.0(5) . .
N6 C19 C20 C16 0.1(9) . .
Cl2 Cl1 Cl3 Cl2 -8.7(12) . 5_666
Cl3 Cl1 Cl2 Cl3 9.3(13) . 5_666
